data_4110170
loop_
_publ_author_name
'Erin M. Forbeck'
'Cory D. Evans'
'John A. Gilleran'
'Pixu Li'
'Madeleine M. Joulli\'e'

_publ_section_title
;
 A Regio- and Stereoselective Approach to Quaternary Centers from Chiral
 Trisubstituted Aziridines
;
_journal_name_full 'Journal of the American Chemical Society'
_journal_page_first 14463
_journal_page_last 14469
_journal_paper_doi 10.1021/ja0758077
_journal_volume 129
_journal_year 2007
_chemical_formula_sum 'C18 H26 N2 O5 S Si'
_chemical_formula_weight 410.56
_space_group_IT_number 14
_symmetry_cell_setting monoclinic
_symmetry_Int_Tables_number 14
_symmetry_space_group_name_Hall '-P 2ybc'
_symmetry_space_group_name_H-M 'P 1 21/c 1'
_atom_sites_solution_hydrogens geom
_atom_sites_solution_primary direct
_audit_creation_method SHELXL-97
_cell_angle_alpha 90.00
_cell_angle_beta 105.345(2)
_cell_angle_gamma 90.00
_cell_formula_units_Z 4
_cell_length_a 17.5634(15)
_cell_length_b 7.9314(6)
_cell_length_c 15.6400(14)
_cell_measurement_temperature 143(1)
_cell_volume 2101.0(3)
_computing_data_collection 'CrystalClear (Rigaku, 1999)'
_computing_data_reduction 'CrystalClear (Rigaku, 1999)'
_computing_structure_refinement 'SHELXL-97 (Sheldrick, 1997)'
_computing_structure_solution 'SIR97 (Altomare, 1999)'
_diffrn_ambient_temperature 143(1)
_diffrn_measured_fraction_theta_full 0.977
_diffrn_measured_fraction_theta_max 0.977
_diffrn_measurement_device 'CCD Area Detector'
_diffrn_measurement_device_type 'Rigaku Mercury'
_diffrn_measurement_method 'phi and omega rotations'
_diffrn_radiation_monochromator graphite
_diffrn_radiation_source 'rotating anode'
_diffrn_radiation_type MoK\a
_diffrn_radiation_wavelength 0.71069
_diffrn_reflns_av_R_equivalents 0.0264
_diffrn_reflns_av_sigmaI/netI 0.0279
_diffrn_reflns_limit_h_max 22
_diffrn_reflns_limit_h_min -20
_diffrn_reflns_limit_k_max 8
_diffrn_reflns_limit_k_min -10
_diffrn_reflns_limit_l_max 20
_diffrn_reflns_limit_l_min -18
_diffrn_reflns_number 13988
_diffrn_reflns_theta_full 27.49
_diffrn_reflns_theta_max 27.49
_diffrn_reflns_theta_min 2.65
_exptl_absorpt_coefficient_mu 0.241
_exptl_absorpt_correction_T_max 1.0000
_exptl_absorpt_correction_T_min 0.7980
_exptl_absorpt_correction_type multi-scan
_exptl_crystal_density_diffrn 1.298
_exptl_crystal_F_000 872
_exptl_crystal_size_max 0.35
_exptl_crystal_size_mid 0.20
_exptl_crystal_size_min 0.08
_refine_diff_density_max 0.464
_refine_diff_density_min -0.713
_refine_diff_density_rms 0.168
_refine_ls_extinction_method none
_refine_ls_goodness_of_fit_ref 1.227
_refine_ls_hydrogen_treatment constr
_refine_ls_matrix_type full
_refine_ls_number_parameters 251
_refine_ls_number_reflns 4706
_refine_ls_number_restraints 0
_refine_ls_restrained_S_all 1.227
_refine_ls_R_factor_all 0.0680
_refine_ls_R_factor_gt 0.0566
_refine_ls_shift/su_max 0.080
_refine_ls_shift/su_mean 0.001
_refine_ls_structure_factor_coef Fsqd
_refine_ls_weighting_details 'calc w=1/[\s^2^(Fo^2^)+(0.0893P)^2^+2.6334P] where P=(Fo^2^+2Fc^2^)/3'
_refine_ls_weighting_scheme calc
_refine_ls_wR_factor_gt 0.1821
_refine_ls_wR_factor_ref 0.2010
_reflns_number_gt 4172
_reflns_number_total 4706
_reflns_threshold_expression >2sigma(I)
_cod_data_source_file ja0758077si20070808_042923.cif
_cod_data_source_block shelxl
_cod_original_sg_symbol_H-M 'P 21/c '
_cod_database_code 4110170

loop_
_symmetry_equiv_pos_as_xyz
'x, y, z'
'-x, y+1/2, -z+1/2'
'-x, -y, -z'
'x, -y-1/2, z-1/2'

loop_
_atom_site_label
_atom_site_type_symbol
_atom_site_fract_x
_atom_site_fract_y
_atom_site_fract_z
_atom_site_U_iso_or_equiv
_atom_site_adp_type
_atom_site_occupancy
_atom_site_symmetry_multiplicity
_atom_site_calc_flag
_atom_site_refinement_flags
S1 S 0.12129(4) 0.34727(8) 0.71303(4) 0.0246(2) Uani 1 1 d .
Si1 Si 0.36038(5) 0.43223(12) 0.59686(5) 0.0317(2) Uani 1 1 d .
O1 O 0.1178(2) -0.0496(3) 0.5410(2) 0.0614(9) Uani 1 1 d .
O2 O 0.04373(16) 0.0442(3) 0.62182(18) 0.0485(6) Uani 1 1 d .
O3 O 0.17401(13) 0.2092(3) 0.74145(14) 0.0322(5) Uani 1 1 d .
O4 O 0.04738(13) 0.3542(3) 0.73519(14) 0.0347(5) Uani 1 1 d .
O5 O 0.30100(13) 0.3832(3) 0.65939(15) 0.0383(5) Uani 1 1 d .
N1 N 0.08496(17) 0.0638(3) 0.57051(18) 0.0356(6) Uani 1 1 d .
N2 N 0.16862(13) 0.5210(3) 0.75468(14) 0.0244(5) Uani 1 1 d .
C1 C 0.10518(15) 0.3727(3) 0.59605(17) 0.0227(5) Uani 1 1 d .
C2 C 0.10820(16) 0.5333(3) 0.56151(18) 0.0244(5) Uani 1 1 d .
H2 H 0.1179 0.6264 0.5990 0.032 Uiso 1 1 calc R
C3 C 0.09671(16) 0.5546(4) 0.47059(19) 0.0271(6) Uani 1 1 d .
H3 H 0.0973 0.6623 0.4473 0.036 Uiso 1 1 calc R
C4 C 0.08435(17) 0.4160(4) 0.41452(19) 0.0284(6) Uani 1 1 d .
H4 H 0.0769 0.4311 0.3539 0.038 Uiso 1 1 calc R
C5 C 0.08302(17) 0.2552(4) 0.44873(19) 0.0295(6) Uani 1 1 d .
H5 H 0.0757 0.1616 0.4116 0.039 Uiso 1 1 calc R
C6 C 0.09271(16) 0.2357(3) 0.53886(19) 0.0258(5) Uani 1 1 d .
C7 C 0.24635(17) 0.5650(4) 0.75395(18) 0.0271(6) Uani 1 1 d .
C8 C 0.2530(2) 0.7349(4) 0.7671(2) 0.0375(7) Uani 1 1 d .
C9 C 0.1789(2) 0.7973(4) 0.7745(2) 0.0401(7) Uani 1 1 d .
H9 H 0.1678 0.9093 0.7842 0.053 Uiso 1 1 calc R
C10 C 0.12771(19) 0.6683(4) 0.7654(2) 0.0318(6) Uani 1 1 d .
H10 H 0.0750 0.6753 0.7660 0.042 Uiso 1 1 calc R
C11 C 0.30790(18) 0.4395(4) 0.74793(19) 0.0324(6) Uani 1 1 d .
H11A H 0.3596 0.4896 0.7714 0.043 Uiso 1 1 calc R
H11B H 0.3040 0.3429 0.7846 0.043 Uiso 1 1 calc R
C12 C 0.4583(2) 0.5029(6) 0.6677(2) 0.0488(9) Uani 1 1 d .
H12A H 0.4535 0.6143 0.6896 0.073 Uiso 1 1 calc R
H12B H 0.4961 0.5037 0.6332 0.073 Uiso 1 1 calc R
H12C H 0.4757 0.4268 0.7168 0.073 Uiso 1 1 calc R
C13 C 0.3158(3) 0.6040(5) 0.5197(3) 0.0530(9) Uani 1 1 d .
H13A H 0.2722 0.5603 0.4743 0.079 Uiso 1 1 calc R
H13B H 0.3546 0.6496 0.4930 0.079 Uiso 1 1 calc R
H13C H 0.2973 0.6912 0.5518 0.079 Uiso 1 1 calc R
C14 C 0.37293(17) 0.2331(4) 0.5364(2) 0.0334(6) Uani 1 1 d .
C15 C 0.4178(3) 0.1021(6) 0.6028(3) 0.0530(9) Uani 1 1 d .
H15A H 0.3889 0.0787 0.6456 0.079 Uiso 1 1 calc R
H15B H 0.4690 0.1454 0.6324 0.079 Uiso 1 1 calc R
H15C H 0.4235 0.0003 0.5719 0.079 Uiso 1 1 calc R
C16 C 0.4208(2) 0.2706(6) 0.4692(2) 0.0483(9) Uani 1 1 d .
H16A H 0.4711 0.3170 0.4996 0.072 Uiso 1 1 calc R
H16B H 0.3925 0.3501 0.4260 0.072 Uiso 1 1 calc R
H16C H 0.4285 0.1681 0.4399 0.072 Uiso 1 1 calc R
C17 C 0.2920(2) 0.1618(5) 0.4864(3) 0.0480(9) Uani 1 1 d .
H17A H 0.2992 0.0583 0.4577 0.072 Uiso 1 1 calc R
H17B H 0.2652 0.2418 0.4426 0.072 Uiso 1 1 calc R
H17C H 0.2611 0.1410 0.5275 0.072 Uiso 1 1 calc R
C18 C 0.3252(3) 0.8401(6) 0.7733(3) 0.0636(13) Uani 1 1 d .
H18A H 0.3715 0.7747 0.7993 0.095 Uiso 1 1 calc R
H18B H 0.3239 0.9372 0.8095 0.095 Uiso 1 1 calc R
H18C H 0.3264 0.8759 0.7150 0.095 Uiso 1 1 calc R

loop_
_atom_site_aniso_label
_atom_site_aniso_U_11
_atom_site_aniso_U_22
_atom_site_aniso_U_33
_atom_site_aniso_U_23
_atom_site_aniso_U_13
_atom_site_aniso_U_12
S1 0.0283(4) 0.0234(4) 0.0224(3) 0.0030(2) 0.0071(2) -0.0022(2)
Si1 0.0270(4) 0.0400(5) 0.0282(4) -0.0023(3) 0.0076(3) -0.0009(3)
O1 0.113(3) 0.0210(12) 0.0496(16) -0.0026(10) 0.0197(16) 0.0070(13)
O2 0.0491(14) 0.0389(13) 0.0559(16) 0.0130(11) 0.0112(12) -0.0168(11)
O3 0.0401(11) 0.0218(10) 0.0316(11) 0.0048(8) 0.0039(8) 0.0011(8)
O4 0.0333(11) 0.0442(13) 0.0299(11) 0.0045(9) 0.0138(9) -0.0058(9)
O5 0.0325(11) 0.0540(14) 0.0309(11) -0.0161(10) 0.0128(9) -0.0069(10)
N1 0.0443(15) 0.0237(12) 0.0316(13) 0.0010(10) -0.0026(11) -0.0100(11)
N2 0.0292(11) 0.0227(11) 0.0218(10) 0.0001(8) 0.0074(8) 0.0008(9)
C1 0.0235(12) 0.0236(12) 0.0207(12) 0.0004(9) 0.0050(9) -0.0012(10)
C2 0.0276(13) 0.0222(12) 0.0238(12) -0.0013(10) 0.0073(10) 0.0001(10)
C3 0.0293(13) 0.0245(13) 0.0270(13) 0.0036(10) 0.0065(10) 0.0005(10)
C4 0.0302(13) 0.0326(15) 0.0224(12) 0.0005(11) 0.0070(10) 0.0009(11)
C5 0.0326(14) 0.0275(14) 0.0264(13) -0.0053(11) 0.0045(10) -0.0018(11)
C6 0.0271(12) 0.0194(12) 0.0284(13) 0.0018(10) 0.0029(10) -0.0021(10)
C7 0.0327(14) 0.0292(14) 0.0209(12) -0.0021(10) 0.0097(10) -0.0027(11)
C8 0.0553(19) 0.0301(15) 0.0309(15) -0.0063(12) 0.0178(13) -0.0129(14)
C9 0.066(2) 0.0232(14) 0.0342(16) -0.0049(12) 0.0192(15) -0.0005(14)
C10 0.0393(16) 0.0286(14) 0.0284(14) -0.0005(11) 0.0106(12) 0.0090(12)
C11 0.0308(14) 0.0416(17) 0.0248(13) -0.0043(12) 0.0072(11) -0.0008(12)
C12 0.0329(16) 0.074(3) 0.0408(18) -0.0087(18) 0.0120(13) -0.0109(17)
C13 0.052(2) 0.049(2) 0.057(2) 0.0090(18) 0.0140(18) 0.0060(18)
C14 0.0306(14) 0.0421(17) 0.0274(14) -0.0002(12) 0.0078(11) 0.0051(13)
C15 0.060(2) 0.051(2) 0.048(2) 0.0080(18) 0.0136(18) 0.0133(19)
C16 0.0491(19) 0.064(2) 0.0372(18) -0.0019(17) 0.0213(15) 0.0024(18)
C17 0.0421(19) 0.056(2) 0.047(2) -0.0161(17) 0.0146(15) -0.0059(16)
C18 0.083(3) 0.052(2) 0.068(3) -0.025(2) 0.042(2) -0.037(2)

loop_
_atom_type_symbol
_atom_type_description
_atom_type_scat_dispersion_real
_atom_type_scat_dispersion_imag
_atom_type_scat_source
C C 0.0033 0.0016 'International Tables Vol C Tables 4.2.6.8 and 6.1.1.4'
H H 0.0000 0.0000 'International Tables Vol C Tables 4.2.6.8 and 6.1.1.4'
N N 0.0061 0.0033 'International Tables Vol C Tables 4.2.6.8 and 6.1.1.4'
O O 0.0106 0.0060 'International Tables Vol C Tables 4.2.6.8 and 6.1.1.4'
S S 0.1246 0.1234 'International Tables Vol C Tables 4.2.6.8 and 6.1.1.4'
Si Si 0.0817 0.0704 'International Tables Vol C Tables 4.2.6.8 and 6.1.1.4'

loop_
_geom_angle_atom_site_label_1
_geom_angle_atom_site_label_2
_geom_angle_atom_site_label_3
_geom_angle
O3 S1 O4 120.66(13)
O3 S1 N2 107.46(12)
O4 S1 N2 105.46(13)
O3 S1 C1 108.62(13)
O4 S1 C1 109.61(13)
N2 S1 C1 103.68(12)
O5 Si1 C13 109.52(17)
O5 Si1 C12 110.21(14)
C13 Si1 C12 109.3(2)
O5 Si1 C14 106.01(14)
C13 Si1 C14 112.05(18)
C12 Si1 C14 109.71(17)
C11 O5 Si1 126.5(2)
O1 N1 O2 125.0(3)
O1 N1 C6 117.4(3)
O2 N1 C6 117.5(3)
C10 N2 C7 108.8(2)
C10 N2 S1 121.4(2)
C7 N2 S1 126.14(19)
C6 C1 C2 118.9(2)
C6 C1 S1 121.8(2)
C2 C1 S1 119.3(2)
C1 C2 C3 119.8(3)
C4 C3 C2 120.4(3)
C5 C4 C3 120.1(3)
C6 C5 C4 119.1(3)
C5 C6 C1 121.7(3)
C5 C6 N1 116.7(3)
C1 C6 N1 121.5(3)
C8 C7 N2 106.7(3)
C8 C7 C11 129.4(3)
N2 C7 C11 123.7(3)
C7 C8 C9 108.1(3)
C7 C8 C18 126.7(3)
C9 C8 C18 125.2(3)
C10 C9 C8 109.1(3)
C9 C10 N2 107.3(3)
O5 C11 C7 113.1(2)
C15 C14 C17 109.6(3)
C15 C14 C16 108.6(3)
C17 C14 C16 108.8(3)
C15 C14 Si1 109.6(2)
C17 C14 Si1 110.4(2)
C16 C14 Si1 109.8(3)

loop_
_geom_bond_atom_site_label_1
_geom_bond_atom_site_label_2
_geom_bond_distance
S1 O3 1.427(2)
S1 O4 1.430(2)
S1 N2 1.652(2)
S1 C1 1.787(3)
Si1 O5 1.654(2)
Si1 C13 1.851(4)
Si1 C12 1.869(4)
Si1 C14 1.884(3)
O1 N1 1.223(4)
O2 N1 1.225(4)
O5 C11 1.429(4)
N1 C6 1.469(4)
N2 C10 1.404(4)
N2 C7 1.412(4)
C1 C6 1.387(4)
C1 C2 1.391(4)
C2 C3 1.393(4)
C3 C4 1.386(4)
C4 C5 1.386(4)
C5 C6 1.383(4)
C7 C8 1.364(4)
C7 C11 1.491(4)
C8 C9 1.426(5)
C8 C18 1.499(5)
C9 C10 1.345(5)
C14 C15 1.531(5)
C14 C17 1.537(5)
C14 C16 1.538(4)
